data_4078194
loop_
_publ_author_name
'Biswas, Saptarshi'
'Saha, Rajat'
'Ghosh, Ashutosh'

_publ_section_title
;
 Copper(II)--Mercury(II) Heterometallic Complexes Derived from a
 Salen-Type Ligand: A New Coordination Mode of the Old Schiff Base Ligand
;
_journal_issue 10
_journal_name_full Organometallics
_journal_page_first 3844
_journal_paper_doi 10.1021/om201033q
_journal_volume 31
_journal_year 2012
_chemical_formula_moiety 'C19 H20 Cl2 Cu Hg N2 O2'
_chemical_formula_sum 'C19 H20 Cl2 Cu Hg N2 O2'
_chemical_formula_weight 643.41
_chemical_name_systematic
;
 ?
;
_space_group_IT_number 61
_symmetry_cell_setting orthorhombic
_symmetry_space_group_name_Hall '-P 2ac 2ab'
_symmetry_space_group_name_H-M 'P b c a'
_atom_sites_solution_hydrogens geom
_atom_sites_solution_primary direct
_atom_sites_solution_secondary difmap
_audit_creation_method SHELXL-97
_cell_angle_alpha 90.00
_cell_angle_beta 90.00
_cell_angle_gamma 90.00
_cell_formula_units_Z 8
_cell_length_a 15.9761(19)
_cell_length_b 13.5978(16)
_cell_length_c 18.897(2)
_cell_measurement_reflns_used 4291
_cell_measurement_temperature 293(2)
_cell_measurement_theta_max 26.85
_cell_measurement_theta_min 2.16
_cell_volume 4105.2(8)
_computing_cell_refinement 'Bruker SMART'
_computing_data_collection 'Bruker SMART'
_computing_data_reduction 'Bruker SAINT'
_computing_molecular_graphics 'Ortep-3 for Windows (Farrugia, 1997)'
_computing_publication_material 'WINGX V1.80.03'
_computing_structure_refinement 'SHELXL-97 (Sheldrick, 1997)'
_computing_structure_solution 'SHELXS-97 (Sheldrick, 1990)'
_diffrn_ambient_temperature 293(2)
_diffrn_measured_fraction_theta_full 0.973
_diffrn_measured_fraction_theta_max 0.973
_diffrn_measurement_device_type 'CCD area detector'
_diffrn_measurement_method 'phi and omega scans'
_diffrn_radiation_monochromator graphite
_diffrn_radiation_source 'fine-focus sealed tube'
_diffrn_radiation_type MoK\a
_diffrn_radiation_wavelength 0.71073
_diffrn_reflns_av_R_equivalents 0.0612
_diffrn_reflns_av_sigmaI/netI 0.0469
_diffrn_reflns_limit_h_max 20
_diffrn_reflns_limit_h_min -20
_diffrn_reflns_limit_k_max 17
_diffrn_reflns_limit_k_min -16
_diffrn_reflns_limit_l_max 23
_diffrn_reflns_limit_l_min -23
_diffrn_reflns_number 29314
_diffrn_reflns_theta_full 26.85
_diffrn_reflns_theta_max 26.85
_diffrn_reflns_theta_min 2.16
_exptl_absorpt_coefficient_mu 8.783
_exptl_absorpt_correction_T_max 0.9077
_exptl_absorpt_correction_T_min 0.3835
_exptl_absorpt_correction_type empirical
_exptl_absorpt_process_details sadabs
_exptl_crystal_colour greenish-brown
_exptl_crystal_density_diffrn 2.082
_exptl_crystal_density_method 'not measured'
_exptl_crystal_description plate
_exptl_crystal_F_000 2763
_exptl_crystal_size_max 0.12
_exptl_crystal_size_mid 0.04
_exptl_crystal_size_min 0.01
_refine_diff_density_max 0.847
_refine_diff_density_min -0.693
_refine_diff_density_rms 0.135
_refine_ls_extinction_method none
_refine_ls_goodness_of_fit_ref 1.025
_refine_ls_hydrogen_treatment noref
_refine_ls_matrix_type full
_refine_ls_number_parameters 246
_refine_ls_number_reflns 4291
_refine_ls_number_restraints 0
_refine_ls_restrained_S_all 1.025
_refine_ls_R_factor_all 0.0577
_refine_ls_R_factor_gt 0.0338
_refine_ls_shift/su_max 0.001
_refine_ls_shift/su_mean 0.000
_refine_ls_structure_factor_coef Fsqd
_refine_ls_weighting_details 'calc w=1/[\s^2^(Fo^2^)+(0.0463P)^2^+0.6314P] where P=(Fo^2^+2Fc^2^)/3'
_refine_ls_weighting_scheme calc
_refine_ls_wR_factor_gt 0.0826
_refine_ls_wR_factor_ref 0.0942
_reflns_number_gt 3058
_reflns_number_total 4291
_reflns_threshold_expression >2sigma(I)
_cod_data_source_file om201033q_si_002.cif
_cod_data_source_block 1
_cod_depositor_comments
;
The following automatic conversions were performed:

'_symmetry_cell_setting' value 'Orthorhombic' changed to
'orthorhombic' according to
/home/saulius/struct/CIF-dictionaries/cif_core.dic dictionary named
'cif_core.dic' version 2.4.1 from 2010-06-29.

Automatic conversion script
Id: cif_fix_values 1715 2011-07-08 13:25:40Z adriana 
;
_cod_database_code 4078194

loop_
_symmetry_equiv_pos_as_xyz
'x, y, z'
'-x+1/2, -y, z+1/2'
'x+1/2, -y+1/2, -z'
'-x, y+1/2, -z+1/2'
'-x, -y, -z'
'x-1/2, y, -z-1/2'
'-x-1/2, y-1/2, z'
'x, -y-1/2, z-1/2'

loop_
_atom_site_label
_atom_site_type_symbol
_atom_site_fract_x
_atom_site_fract_y
_atom_site_fract_z
_atom_site_U_iso_or_equiv
_atom_site_adp_type
_atom_site_occupancy
_atom_site_symmetry_multiplicity
_atom_site_calc_flag
_atom_site_refinement_flags
Hg1 Hg 0.393601(13) 0.043661(17) 0.066523(12) 0.04527(11) Uani 1 1 d .
Cu1 Cu 0.40167(4) 0.10671(5) 0.24485(3) 0.03891(18) Uani 1 1 d .
Cl1 Cl 0.47830(12) -0.09478(13) 0.07332(9) 0.0686(5) Uani 1 1 d .
Cl2 Cl 0.29785(13) 0.15724(16) 0.02422(11) 0.0853(6) Uani 1 1 d .
O2 O 0.4599(2) 0.1376(3) 0.16109(18) 0.0464(10) Uani 1 1 d .
O1 O 0.3284(2) 0.0321(3) 0.1886(2) 0.0495(10) Uani 1 1 d .
N2 N 0.5006(3) 0.1347(3) 0.3027(2) 0.0414(11) Uani 1 1 d .
N1 N 0.3230(3) 0.1148(3) 0.3227(2) 0.0440(11) Uani 1 1 d .
C6 C 0.2193(3) 0.0037(4) 0.2743(3) 0.0370(12) Uani 1 1 d .
C19 C 0.5223(3) 0.2024(4) 0.1568(3) 0.0348(11) Uani 1 1 d .
C17 C 0.5992(4) 0.3112(5) 0.0807(4) 0.0554(17) Uani 1 1 d .
H17 H 0.6073 0.3388 0.0362 0.066 Uiso 1 1 calc R
C11 C 0.4902(4) 0.0864(5) 0.3715(3) 0.0594(17) Uani 1 1 d .
H11A H 0.5439 0.0833 0.3953 0.071 Uiso 1 1 calc R
H11B H 0.4708 0.0196 0.3642 0.071 Uiso 1 1 calc R
C1 C 0.2574(3) -0.0093(4) 0.2077(3) 0.0386(12) Uani 1 1 d .
C5 C 0.1420(4) -0.0436(5) 0.2864(4) 0.0609(18) Uani 1 1 d .
H5 H 0.1146 -0.0340 0.3293 0.073 Uiso 1 1 calc R
C2 C 0.2190(4) -0.0729(4) 0.1583(3) 0.0504(15) Uani 1 1 d .
H2 H 0.2454 -0.0841 0.1152 0.060 Uiso 1 1 calc R
C15 C 0.6387(4) 0.2952(4) 0.2003(4) 0.0553(16) Uani 1 1 d .
H15 H 0.6745 0.3131 0.2369 0.066 Uiso 1 1 calc R
C7 C 0.2537(4) 0.0659(4) 0.3317(3) 0.0418(13) Uani 1 1 d .
C14 C 0.5743(3) 0.2268(4) 0.2148(3) 0.0382(12) Uani 1 1 d .
C18 C 0.5356(3) 0.2460(4) 0.0911(3) 0.0434(13) Uani 1 1 d .
H18 H 0.5005 0.2303 0.0535 0.052 Uiso 1 1 calc R
C16 C 0.6511(4) 0.3362(5) 0.1352(4) 0.0620(18) Uani 1 1 d .
H16 H 0.6945 0.3807 0.1281 0.074 Uiso 1 1 calc R
C12 C 0.5664(3) 0.1831(4) 0.2859(3) 0.0416(13) Uani 1 1 d .
C13 C 0.6375(4) 0.1975(5) 0.3367(3) 0.0553(16) Uani 1 1 d .
H13A H 0.6346 0.2624 0.3564 0.083 Uiso 1 1 calc R
H13B H 0.6896 0.1895 0.3122 0.083 Uiso 1 1 calc R
H13C H 0.6336 0.1498 0.3740 0.083 Uiso 1 1 calc R
C9 C 0.3557(4) 0.1829(5) 0.3774(3) 0.0584(17) Uani 1 1 d .
H9A H 0.3109 0.1990 0.4101 0.070 Uiso 1 1 calc R
H9B H 0.3734 0.2434 0.3548 0.070 Uiso 1 1 calc R
C4 C 0.1065(4) -0.1038(6) 0.2361(4) 0.071(2) Uani 1 1 d .
H4 H 0.0559 -0.1348 0.2458 0.085 Uiso 1 1 calc R
C8 C 0.2074(4) 0.0698(5) 0.4009(3) 0.0604(17) Uani 1 1 d .
H8A H 0.2436 0.0957 0.4369 0.091 Uiso 1 1 calc R
H8B H 0.1898 0.0048 0.4139 0.091 Uiso 1 1 calc R
H8C H 0.1592 0.1115 0.3961 0.091 Uiso 1 1 calc R
C10 C 0.4281(5) 0.1406(6) 0.4183(3) 0.068(2) Uani 1 1 d .
H10A H 0.4068 0.0956 0.4538 0.081 Uiso 1 1 calc R
H10B H 0.4570 0.1935 0.4426 0.081 Uiso 1 1 calc R
C3 C 0.1445(4) -0.1186(5) 0.1717(4) 0.0667(19) Uani 1 1 d .
H3 H 0.1200 -0.1591 0.1379 0.080 Uiso 1 1 calc R

loop_
_atom_site_aniso_label
_atom_site_aniso_U_11
_atom_site_aniso_U_22
_atom_site_aniso_U_33
_atom_site_aniso_U_23
_atom_site_aniso_U_13
_atom_site_aniso_U_12
Hg1 0.04300(16) 0.05651(17) 0.03629(16) -0.00487(10) -0.00422(10) -0.00456(10)
Cu1 0.0360(4) 0.0500(4) 0.0308(4) -0.0036(3) -0.0009(3) -0.0080(3)
Cl1 0.0721(11) 0.0612(11) 0.0726(12) -0.0046(9) 0.0083(9) 0.0077(9)
Cl2 0.0841(13) 0.1089(15) 0.0630(12) 0.0143(11) -0.0025(10) 0.0230(12)
O2 0.041(2) 0.067(3) 0.031(2) -0.0013(19) -0.0017(17) -0.0206(19)
O1 0.040(2) 0.078(3) 0.030(2) -0.0087(19) 0.0028(18) -0.0251(19)
N2 0.042(3) 0.051(3) 0.030(2) 0.000(2) -0.006(2) -0.002(2)
N1 0.048(3) 0.045(3) 0.039(3) -0.001(2) 0.003(2) 0.001(2)
C6 0.034(3) 0.034(3) 0.043(3) 0.012(2) 0.002(2) 0.002(2)
C19 0.028(3) 0.041(3) 0.036(3) -0.005(2) -0.003(2) -0.002(2)
C17 0.059(4) 0.054(4) 0.053(4) 0.004(3) 0.005(3) -0.013(3)
C11 0.064(4) 0.072(4) 0.042(4) 0.003(3) -0.017(3) -0.003(3)
C1 0.040(3) 0.037(3) 0.039(3) 0.007(2) -0.007(3) -0.001(2)
C5 0.047(4) 0.066(4) 0.070(5) 0.015(4) 0.004(4) -0.004(3)
C2 0.047(3) 0.055(3) 0.050(4) 0.002(3) -0.007(3) -0.011(3)
C15 0.047(3) 0.050(4) 0.069(5) -0.015(3) -0.006(3) -0.011(3)
C7 0.040(3) 0.046(3) 0.039(3) 0.012(3) 0.004(3) 0.006(3)
C14 0.035(3) 0.038(3) 0.042(3) -0.010(2) 0.000(3) -0.002(2)
C18 0.041(3) 0.052(3) 0.037(3) -0.001(3) -0.003(3) -0.002(3)
C16 0.063(4) 0.049(4) 0.074(5) 0.002(3) -0.001(4) -0.026(3)
C12 0.033(3) 0.043(3) 0.049(4) -0.014(3) -0.009(3) 0.002(3)
C13 0.043(3) 0.079(4) 0.044(4) -0.007(3) -0.015(3) -0.005(3)
C9 0.068(4) 0.066(4) 0.042(4) -0.013(3) 0.011(3) -0.004(3)
C4 0.049(4) 0.080(5) 0.083(6) 0.018(4) 0.001(4) -0.032(4)
C8 0.065(4) 0.069(4) 0.048(4) 0.008(3) 0.022(3) 0.013(3)
C10 0.076(5) 0.094(6) 0.033(4) -0.008(3) -0.011(3) -0.013(4)
C3 0.054(4) 0.062(4) 0.084(6) 0.010(4) -0.017(4) -0.019(3)

loop_
_atom_type_symbol
_atom_type_description
_atom_type_scat_dispersion_real
_atom_type_scat_dispersion_imag
_atom_type_scat_source
C C 0.0033 0.0016 'International Tables Vol C Tables 4.2.6.8 and 6.1.1.4'
H H 0.0000 0.0000 'International Tables Vol C Tables 4.2.6.8 and 6.1.1.4'
N N 0.0061 0.0033 'International Tables Vol C Tables 4.2.6.8 and 6.1.1.4'
O O 0.0106 0.0060 'International Tables Vol C Tables 4.2.6.8 and 6.1.1.4'
Cl Cl 0.1484 0.1585 'International Tables Vol C Tables 4.2.6.8 and 6.1.1.4'
Cu Cu 0.3201 1.2651 'International Tables Vol C Tables 4.2.6.8 and 6.1.1.4'
Hg Hg -2.3894 9.2266 'International Tables Vol C Tables 4.2.6.8 and 6.1.1.4'

loop_
_geom_angle_atom_site_label_1
_geom_angle_atom_site_label_2
_geom_angle_atom_site_label_3
_geom_angle
Cl2 Hg1 Cl1 160.84(7)
Cl2 Hg1 O2 100.99(11)
Cl1 Hg1 O2 97.52(10)
Cl2 Hg1 O1 94.82(10)
Cl1 Hg1 O1 97.99(10)
O2 Hg1 O1 62.88(11)
O1 Cu1 O2 87.30(15)
O1 Cu1 N1 93.18(18)
O2 Cu1 N1 161.03(19)
O1 Cu1 N2 157.41(18)
O2 Cu1 N2 91.55(17)
N1 Cu1 N2 95.10(19)
C19 O2 Cu1 124.6(3)
C19 O2 Hg1 128.8(3)
Cu1 O2 Hg1 106.51(15)
C1 O1 Cu1 127.8(4)
C1 O1 Hg1 129.0(3)
Cu1 O1 Hg1 103.03(15)
C12 N2 C11 123.0(5)
C12 N2 Cu1 128.6(4)
C11 N2 Cu1 108.4(4)
C7 N1 C9 121.8(5)
C7 N1 Cu1 128.4(4)
C9 N1 Cu1 109.6(4)
C1 C6 C5 117.8(6)
C1 C6 C7 124.4(5)
C5 C6 C7 117.8(5)
O2 C19 C18 116.8(4)
O2 C19 C14 123.1(5)
C18 C19 C14 120.1(5)
C18 C17 C16 120.4(6)
C18 C17 H17 119.8
C16 C17 H17 119.8
N2 C11 C10 111.9(5)
N2 C11 H11A 109.2
C10 C11 H11A 109.2
N2 C11 H11B 109.2
C10 C11 H11B 109.2
H11A C11 H11B 107.9
O1 C1 C6 124.3(5)
O1 C1 C2 117.1(5)
C6 C1 C2 118.6(5)
C4 C5 C6 121.3(7)
C4 C5 H5 119.3
C6 C5 H5 119.3
C3 C2 C1 122.3(6)
C3 C2 H2 118.9
C1 C2 H2 118.9
C16 C15 C14 123.3(6)
C16 C15 H15 118.3
C14 C15 H15 118.3
N1 C7 C6 120.8(5)
N1 C7 C8 120.9(6)
C6 C7 C8 118.3(5)
C15 C14 C19 115.5(5)
C15 C14 C12 120.3(5)
C19 C14 C12 124.2(5)
C17 C18 C19 121.3(5)
C17 C18 H18 119.4
C19 C18 H18 119.4
C15 C16 C17 119.3(6)
C15 C16 H16 120.3
C17 C16 H16 120.3
N2 C12 C14 120.3(5)
N2 C12 C13 122.0(6)
C14 C12 C13 117.8(5)
C12 C13 H13A 109.5
C12 C13 H13B 109.5
H13A C13 H13B 109.5
C12 C13 H13C 109.5
H13A C13 H13C 109.5
H13B C13 H13C 109.5
N1 C9 C10 112.9(5)
N1 C9 H9A 109.0
C10 C9 H9A 109.0
N1 C9 H9B 109.0
C10 C9 H9B 109.0
H9A C9 H9B 107.8
C3 C4 C5 121.0(6)
C3 C4 H4 119.5
C5 C4 H4 119.5
C7 C8 H8A 109.5
C7 C8 H8B 109.5
H8A C8 H8B 109.5
C7 C8 H8C 109.5
H8A C8 H8C 109.5
H8B C8 H8C 109.5
C9 C10 C11 112.9(5)
C9 C10 H10A 109.0
C11 C10 H10A 109.0
C9 C10 H10B 109.0
C11 C10 H10B 109.0
H10A C10 H10B 107.8
C2 C3 C4 118.9(7)
C2 C3 H3 120.6
C4 C3 H3 120.6

loop_
_geom_bond_atom_site_label_1
_geom_bond_atom_site_label_2
_geom_bond_distance
Hg1 Cl2 2.3161(19)
Hg1 Cl1 2.3219(18)
Hg1 O2 2.439(3)
Hg1 O1 2.536(4)
Cu1 O1 1.878(4)
Cu1 O2 1.884(3)
Cu1 N1 1.938(5)
Cu1 N2 1.959(4)
O2 C19 1.333(6)
O1 C1 1.317(6)
N2 C12 1.281(7)
N2 C11 1.465(7)
N1 C7 1.302(7)
N1 C9 1.484(7)
C6 C1 1.410(7)
C6 C5 1.411(8)
C6 C7 1.480(8)
C19 C18 1.392(7)
C19 C14 1.415(7)
C17 C18 1.362(8)
C17 C16 1.366(9)
C17 H17 0.9300
C11 C10 1.519(10)
C11 H11A 0.9700
C11 H11B 0.9700
C1 C2 1.412(7)
C5 C4 1.377(10)
C5 H5 0.9300
C2 C3 1.367(8)
C2 H2 0.9300
C15 C16 1.364(9)
C15 C14 1.414(8)
C15 H15 0.9300
C7 C8 1.504(8)
C14 C12 1.474(8)
C18 H18 0.9300
C16 H16 0.9300
C12 C13 1.500(7)
C13 H13A 0.9600
C13 H13B 0.9600
C13 H13C 0.9600
C9 C10 1.505(10)
C9 H9A 0.9700
C9 H9B 0.9700
C4 C3 1.375(10)
C4 H4 0.9300
C8 H8A 0.9600
C8 H8B 0.9600
C8 H8C 0.9600
C10 H10A 0.9700
C10 H10B 0.9700
C3 H3 0.9300
